data_4114681
loop_
_publ_author_name
'Faiz Ahmed Khan'
'Jyotirmayee Dash'

_publ_section_title
;
 Synthesis of a Novel, Highly Symmetric Bis-Oxa-Bridged Compound
;
_journal_name_full 'Journal of the American Chemical Society'
_journal_page_first 2424
_journal_page_last 2425
_journal_paper_doi 10.1021/ja017371f
_journal_volume 124
_journal_year 2002
_chemical_formula_sum 'C24 H32 O14'
_chemical_formula_weight 544.50
_chemical_name_systematic
;
 ?
;
_space_group_IT_number 14
_symmetry_cell_setting monoclinic
_symmetry_space_group_name_Hall '-P 2yn'
_symmetry_space_group_name_H-M 'P 1 21/n 1'
_atom_sites_solution_hydrogens geom
_atom_sites_solution_primary direct
_atom_sites_solution_secondary difmap
_audit_creation_method SHELXL-97
_cell_angle_alpha 90.000(5)
_cell_angle_beta 109.169(5)
_cell_angle_gamma 90.000(5)
_cell_formula_units_Z 4
_cell_length_a 14.043(5)
_cell_length_b 13.819(5)
_cell_length_c 14.067(5)
_cell_measurement_temperature 293(2)
_cell_volume 2578.5(16)
_computing_structure_refinement 'SHELXL-97 (Sheldrick, 1997)'
_diffrn_ambient_temperature 293(2)
_diffrn_measured_fraction_theta_full 0.964
_diffrn_measured_fraction_theta_max 0.964
_diffrn_radiation_monochromator graphite
_diffrn_radiation_source 'fine-focus sealed tube'
_diffrn_radiation_type MoK\a
_diffrn_radiation_wavelength 0.71069
_diffrn_reflns_av_R_equivalents 0.1031
_diffrn_reflns_av_sigmaI/netI 0.3111
_diffrn_reflns_limit_h_max 15
_diffrn_reflns_limit_h_min -15
_diffrn_reflns_limit_k_max 0
_diffrn_reflns_limit_k_min -14
_diffrn_reflns_limit_l_max 15
_diffrn_reflns_limit_l_min -15
_diffrn_reflns_number 8681
_diffrn_reflns_theta_full 24.96
_diffrn_reflns_theta_max 24.96
_diffrn_reflns_theta_min 1.78
_exptl_absorpt_coefficient_mu 0.116
_exptl_crystal_density_diffrn 1.403
_exptl_crystal_F_000 1152
_exptl_crystal_size_max 0.46
_exptl_crystal_size_mid 0.32
_exptl_crystal_size_min 0.28
_refine_diff_density_max 0.219
_refine_diff_density_min -0.238
_refine_diff_density_rms 0.059
_refine_ls_extinction_method none
_refine_ls_goodness_of_fit_ref 0.739
_refine_ls_hydrogen_treatment mixed
_refine_ls_matrix_type full
_refine_ls_number_parameters 351
_refine_ls_number_reflns 4357
_refine_ls_number_restraints 0
_refine_ls_restrained_S_all 0.739
_refine_ls_R_factor_all 0.2385
_refine_ls_R_factor_gt 0.0674
_refine_ls_shift/su_max 2.760
_refine_ls_shift/su_mean 0.549
_refine_ls_structure_factor_coef Fsqd
_refine_ls_weighting_details 'calc w=1/[\s^2^(Fo^2^)+(0.1000P)^2^+0.0000P] where P=(Fo^2^+2Fc^2^)/3'
_refine_ls_weighting_scheme calc
_refine_ls_wR_factor_gt 0.1463
_refine_ls_wR_factor_ref 0.2015
_reflns_number_gt 1246
_reflns_number_total 4357
_reflns_threshold_expression >2sigma(I)
_cod_data_source_file ja017371f_s2.cif
_cod_data_source_block 14feb
_cod_database_code 4114681

loop_
_symmetry_equiv_pos_as_xyz
'x, y, z'
'-x+1/2, y+1/2, -z+1/2'
'-x, -y, -z'
'x-1/2, -y-1/2, z-1/2'

loop_
_atom_site_label
_atom_site_type_symbol
_atom_site_fract_x
_atom_site_fract_y
_atom_site_fract_z
_atom_site_U_iso_or_equiv
_atom_site_adp_type
_atom_site_occupancy
_atom_site_symmetry_multiplicity
_atom_site_calc_flag
_atom_site_refinement_flags
C32 C 0.3493(7) -0.0621(5) -0.0433(6) 0.080(3) Uani 1 1 d .
H32A H 0.2855 -0.0851 -0.0873 0.120 Uiso 1 1 calc R
H32B H 0.3734 -0.1047 0.0135 0.120 Uiso 1 1 calc R
H32C H 0.3970 -0.0606 -0.0790 0.120 Uiso 1 1 calc R
O71 O 0.0491(5) 0.3722(4) 0.2871(4) 0.0807(19) Uani 1 1 d .
O51 O -0.0863(4) 0.0650(4) 0.0566(4) 0.0720(18) Uani 1 1 d .
O11 O 0.4567(4) 0.3105(4) 0.2254(4) 0.080(2) Uani 1 1 d .
O32 O 0.3372(4) 0.0338(3) -0.0090(3) 0.0592(15) Uani 1 1 d .
O9 O 0.0067(3) 0.2390(3) 0.1327(3) 0.0406(12) Uani 1 1 d .
O10 O 0.3242(3) 0.1995(3) 0.0774(3) 0.0382(12) Uani 1 1 d .
C51 C -0.0977(5) 0.1292(6) -0.0004(5) 0.0440(19) Uani 1 1 d .
C71 C 0.0204(5) 0.4030(6) 0.2032(6) 0.0449(19) Uani 1 1 d .
C11 C 0.4105(6) 0.3492(6) 0.1506(6) 0.049(2) Uani 1 1 d .
C12 C 0.4930(6) 0.4984(6) 0.2095(6) 0.088(3) Uani 1 1 d .
H12A H 0.4870 0.4835 0.2739 0.132 Uiso 1 1 calc R
H12B H 0.4835 0.5666 0.1970 0.132 Uiso 1 1 calc R
H12C H 0.5587 0.4801 0.2090 0.132 Uiso 1 1 calc R
C72 C 0.0232(7) 0.5615(6) 0.2653(6) 0.080(3) Uani 1 1 d .
H72A H -0.0187 0.5437 0.3044 0.120 Uiso 1 1 calc R
H72B H 0.0072 0.6262 0.2404 0.120 Uiso 1 1 calc R
H72C H 0.0927 0.5584 0.3067 0.120 Uiso 1 1 calc R
C31 C 0.2853(5) 0.0955(5) -0.0789(6) 0.0391(18) Uani 1 1 d .
C52 C -0.1923(6) 0.0331(5) -0.1364(6) 0.069(3) Uani 1 1 d .
H52A H -0.1397 -0.0144 -0.1227 0.104 Uiso 1 1 calc R
H52B H -0.2248 0.0385 -0.2078 0.104 Uiso 1 1 calc R
H52C H -0.2408 0.0138 -0.1053 0.104 Uiso 1 1 calc R
O62 O -0.1844(3) 0.3004(3) 0.0798(3) 0.0460(13) Uani 1 1 d .
C5 C -0.0533(5) 0.2281(5) 0.0260(4) 0.0332(16) Uani 1 1 d .
C7 C -0.0028(5) 0.3423(5) 0.1121(4) 0.0350(17) Uani 1 1 d .
C62 C -0.2261(6) 0.3855(6) 0.1113(6) 0.068(2) Uani 1 1 d .
H62A H -0.1724 0.4278 0.1480 0.102 Uiso 1 1 calc R
H62B H -0.2644 0.3666 0.1536 0.102 Uiso 1 1 calc R
H62C H -0.2693 0.4187 0.0531 0.102 Uiso 1 1 calc R
C1 C 0.3366(5) 0.3031(5) 0.0600(5) 0.0372(18) Uani 1 1 d .
O21 O 0.4544(4) 0.2294(3) -0.0222(3) 0.0514(14) Uani 1 1 d .
C8 C 0.1748(5) 0.3510(5) 0.0943(5) 0.043(2) Uani 1 1 d .
H8A H 0.1982 0.4098 0.1324 0.052 Uiso 1 1 calc R
H8B H 0.1908 0.2968 0.1407 0.052 Uiso 1 1 calc R
C3 C 0.2830(5) 0.1939(5) -0.0329(4) 0.0363(17) Uani 1 1 d .
C21 C 0.5392(5) 0.2930(6) 0.0019(6) 0.073(3) Uani 1 1 d .
H21A H 0.5185 0.3546 -0.0297 0.110 Uiso 1 1 calc R
H21B H 0.5901 0.2657 -0.0219 0.110 Uiso 1 1 calc R
H21C H 0.5660 0.3015 0.0735 0.110 Uiso 1 1 calc R
C4 C 0.1031(5) 0.1963(5) -0.0270(5) 0.0372(17) Uani 1 1 d .
H4A H 0.0758 0.1447 -0.0750 0.045 Uiso 1 1 calc R
H4B H 0.1315 0.1675 0.0392 0.045 Uiso 1 1 calc R
O72 O 0.0056(4) 0.4953(4) 0.1812(3) 0.0518(14) Uani 1 1 d .
O12 O 0.4157(4) 0.4446(4) 0.1304(4) 0.0617(16) Uani 1 1 d .
O52 O -0.1494(4) 0.1262(3) -0.0962(3) 0.0549(15) Uani 1 1 d .
O31 O 0.2470(4) 0.0791(4) -0.1647(4) 0.0619(16) Uani 1 1 d .
C6 C -0.1109(5) 0.3213(5) 0.0379(5) 0.0372(18) Uani 1 1 d .
C2 C 0.3606(6) 0.2745(5) -0.0371(5) 0.045(2) Uani 1 1 d .
C7A C 0.0611(5) 0.3563(5) 0.0421(4) 0.0359(17) Uani 1 1 d .
H7A H 0.0425 0.4164 0.0033 0.043 Uiso 1 1 calc R
C4A C 0.0196(4) 0.2651(4) -0.0271(4) 0.0331(16) Uani 1 1 d .
H4A1 H -0.0179 0.2856 -0.0960 0.040 Uiso 1 1 calc R
C8A C 0.2266(4) 0.3387(4) 0.0181(4) 0.0298(16) Uani 1 1 d .
H8A1 H 0.2224 0.3983 -0.0208 0.036 Uiso 1 1 calc R
C3A C 0.1852(5) 0.2491(5) -0.0546(4) 0.0368(17) Uani 1 1 d .
H3A H 0.1603 0.2702 -0.1250 0.044 Uiso 1 1 calc R
O61 O -0.1418(3) 0.3872(3) -0.0418(3) 0.0429(12) Uani 1 1 d .
O22 O 0.3367(3) 0.3443(3) -0.1106(3) 0.0489(13) Uani 1 1 d .
C61 C -0.2286(5) 0.3539(6) -0.1255(5) 0.060(2) Uani 1 1 d .
H61A H -0.2097 0.2985 -0.1564 0.089 Uiso 1 1 calc R
H61B H -0.2508 0.4048 -0.1742 0.089 Uiso 1 1 calc R
H61C H -0.2824 0.3365 -0.1007 0.089 Uiso 1 1 calc R
C22 C 0.3309(6) 0.3074(6) -0.2083(5) 0.073(3) Uani 1 1 d .
H22A H 0.3895 0.2688 -0.2022 0.109 Uiso 1 1 calc R
H22B H 0.3280 0.3605 -0.2532 0.109 Uiso 1 1 calc R
H22C H 0.2715 0.2684 -0.2344 0.109 Uiso 1 1 calc R

loop_
_atom_site_aniso_label
_atom_site_aniso_U_11
_atom_site_aniso_U_22
_atom_site_aniso_U_33
_atom_site_aniso_U_23
_atom_site_aniso_U_13
_atom_site_aniso_U_12
C32 0.112(8) 0.043(5) 0.081(6) -0.019(5) 0.027(6) 0.010(5)
O71 0.134(5) 0.052(4) 0.046(4) 0.002(3) 0.016(4) 0.003(3)
O51 0.102(5) 0.047(4) 0.045(3) 0.014(3) -0.004(3) -0.018(3)
O11 0.099(5) 0.059(4) 0.048(3) 0.005(3) -0.021(3) -0.019(3)
O32 0.086(4) 0.032(3) 0.055(3) -0.012(3) 0.017(3) 0.009(3)
O9 0.051(3) 0.033(3) 0.034(3) 0.003(2) 0.009(2) -0.006(2)
O10 0.049(3) 0.032(3) 0.031(3) 0.000(2) 0.009(2) -0.002(2)
C51 0.033(4) 0.057(6) 0.036(5) 0.016(4) 0.004(3) -0.004(4)
C71 0.050(5) 0.046(6) 0.040(5) 0.007(4) 0.017(4) -0.005(4)
C11 0.052(5) 0.047(6) 0.047(5) -0.003(4) 0.015(4) -0.012(4)
C12 0.085(7) 0.065(7) 0.079(7) -0.015(5) -0.020(5) -0.031(5)
C72 0.113(8) 0.057(6) 0.065(6) -0.028(5) 0.022(5) 0.006(5)
C31 0.042(5) 0.030(5) 0.045(4) 0.001(4) 0.013(4) -0.009(4)
C52 0.078(6) 0.051(6) 0.061(5) -0.001(4) 0.000(5) -0.027(5)
O62 0.043(3) 0.046(3) 0.055(3) 0.009(3) 0.025(3) -0.003(3)
C5 0.030(4) 0.034(4) 0.029(4) 0.001(3) 0.001(3) -0.007(3)
C7 0.042(4) 0.034(4) 0.024(4) 0.005(3) 0.005(3) -0.007(3)
C62 0.066(6) 0.062(6) 0.087(6) -0.012(5) 0.038(5) -0.003(5)
C1 0.038(4) 0.018(4) 0.049(4) -0.005(3) 0.005(3) -0.008(3)
O21 0.040(3) 0.045(3) 0.070(4) 0.004(3) 0.019(3) -0.002(3)
C8 0.046(4) 0.048(5) 0.030(4) -0.008(3) 0.004(3) -0.023(4)
C3 0.033(4) 0.047(5) 0.025(4) 0.003(3) 0.003(3) 0.005(4)
C21 0.044(5) 0.054(6) 0.118(8) -0.008(6) 0.022(5) -0.016(4)
C4 0.047(4) 0.032(4) 0.033(4) -0.003(3) 0.013(3) 0.003(4)
O72 0.071(4) 0.038(3) 0.039(3) -0.001(3) 0.008(3) -0.003(3)
O12 0.056(4) 0.046(4) 0.066(4) 0.005(3) -0.004(3) -0.016(3)
O52 0.071(4) 0.036(3) 0.042(3) 0.008(3) -0.003(3) -0.013(3)
O31 0.081(4) 0.061(4) 0.036(3) -0.007(3) 0.010(3) -0.001(3)
C6 0.044(5) 0.030(5) 0.031(4) 0.005(3) 0.005(4) -0.001(4)
C2 0.055(5) 0.044(5) 0.033(4) -0.008(4) 0.008(4) -0.006(4)
C7A 0.037(4) 0.030(4) 0.033(4) 0.000(3) 0.001(3) -0.009(3)
C4A 0.032(4) 0.033(4) 0.029(4) -0.002(3) 0.003(3) -0.012(3)
C8A 0.027(4) 0.027(4) 0.033(4) 0.004(3) 0.006(3) -0.009(3)
C3A 0.041(4) 0.041(5) 0.029(4) 0.002(3) 0.012(3) -0.003(4)
O61 0.043(3) 0.033(3) 0.051(3) 0.004(3) 0.013(2) 0.000(2)
O22 0.054(3) 0.048(3) 0.042(3) 0.011(3) 0.011(2) -0.010(3)
C61 0.063(5) 0.065(6) 0.038(4) 0.004(4) -0.001(4) -0.001(4)
C22 0.089(7) 0.087(7) 0.037(4) 0.010(5) 0.015(4) -0.026(5)

loop_
_atom_type_symbol
_atom_type_description
_atom_type_scat_dispersion_real
_atom_type_scat_dispersion_imag
_atom_type_scat_source
C C 0.0033 0.0016 'International Tables Vol C Tables 4.2.6.8 and 6.1.1.4'
H H 0.0000 0.0000 'International Tables Vol C Tables 4.2.6.8 and 6.1.1.4'
O O 0.0106 0.0060 'International Tables Vol C Tables 4.2.6.8 and 6.1.1.4'

loop_
_geom_angle_atom_site_label_1
_geom_angle_atom_site_label_2
_geom_angle_atom_site_label_3
_geom_angle
C31 O32 C32 116.1(6)
C7 O9 C5 85.0(4)
C3 O10 C1 84.4(4)
O51 C51 O52 126.0(7)
O51 C51 C5 124.7(6)
O52 C51 C5 109.3(6)
O71 C71 O72 123.8(7)
O71 C71 C7 124.2(7)
O72 C71 C7 112.0(6)
O11 C11 O12 125.5(7)
O11 C11 C1 126.7(7)
O12 C11 C1 107.8(6)
O31 C31 O32 126.6(7)
O31 C31 C3 123.3(7)
O32 C31 C3 110.2(6)
C6 O62 C62 113.3(5)
O9 C5 C51 113.6(5)
O9 C5 C4A 102.2(4)
C51 C5 C4A 118.1(6)
O9 C5 C6 87.1(4)
C51 C5 C6 126.4(6)
C4A C5 C6 103.3(5)
O9 C5 C7 47.2(3)
C51 C5 C7 156.7(5)
C4A C5 C7 82.5(4)
C6 C5 C7 50.8(3)
O9 C7 C71 113.9(5)
O9 C7 C6 87.5(4)
C71 C7 C6 125.0(6)
O9 C7 C7A 102.5(5)
C71 C7 C7A 118.2(5)
C6 C7 C7A 103.8(5)
O9 C7 C5 47.8(3)
C71 C7 C5 156.8(5)
C6 C7 C5 50.7(3)
C7A C7 C5 83.0(4)
C11 C1 O10 111.0(5)
C11 C1 C8A 121.2(6)
O10 C1 C8A 102.4(5)
C11 C1 C2 124.3(6)
O10 C1 C2 88.4(5)
C8A C1 C2 102.9(5)
C11 C1 C3 153.5(6)
O10 C1 C3 47.7(3)
C8A C1 C3 82.8(4)
C2 C1 C3 51.2(4)
C2 O21 C21 115.4(6)
C8A C8 C7A 109.9(5)
O10 C3 C31 116.3(5)
O10 C3 C3A 101.7(5)
C31 C3 C3A 120.9(6)
O10 C3 C2 88.0(4)
C31 C3 C2 120.6(6)
C3A C3 C2 103.3(6)
O10 C3 C1 47.8(3)
C31 C3 C1 156.0(5)
C3A C3 C1 82.6(4)
C2 C3 C1 50.6(4)
C4A C4 C3A 110.5(5)
C71 O72 C72 116.7(6)
C11 O12 C12 114.1(6)
C51 O52 C52 116.7(6)
O62 C6 O61 113.6(5)
O62 C6 C7 117.0(5)
O61 C6 C7 113.1(5)
O62 C6 C5 111.2(5)
O61 C6 C5 119.1(5)
C7 C6 C5 78.4(5)
O22 C2 O21 114.1(6)
O22 C2 C1 114.3(6)
O21 C2 C1 116.2(6)
O22 C2 C3 121.6(6)
O21 C2 C3 107.8(6)
C1 C2 C3 78.2(5)
C7 C7A C8 114.9(5)
C7 C7A C4A 96.8(5)
C8 C7A C4A 111.9(5)
C5 C4A C4 115.5(5)
C5 C4A C7A 97.8(5)
C4 C4A C7A 111.9(5)
C1 C8A C8 115.2(5)
C1 C8A C3A 96.1(5)
C8 C8A C3A 112.9(5)
C3 C3A C4 114.9(6)
C3 C3A C8A 98.4(5)
C4 C3A C8A 111.0(5)
C6 O61 C61 113.5(5)
C2 O22 C22 113.1(6)

loop_
_geom_bond_atom_site_label_1
_geom_bond_atom_site_label_2
_geom_bond_distance
C32 O32 1.440(8)
O71 C71 1.194(8)
O51 C51 1.171(7)
O11 C11 1.168(8)
O32 C31 1.324(8)
O9 C7 1.454(7)
O9 C5 1.468(6)
O10 C3 1.470(6)
O10 C1 1.472(7)
C51 O52 1.304(7)
C51 C5 1.498(9)
C71 O72 1.313(8)
C71 C7 1.477(9)
C11 O12 1.356(8)
C11 C1 1.496(9)
C12 O12 1.475(8)
C72 O72 1.451(7)
C31 O31 1.171(7)
C31 C3 1.511(9)
C52 O52 1.454(8)
O62 C6 1.377(7)
O62 C62 1.446(8)
C5 C4A 1.541(8)
C5 C6 1.559(9)
C5 C7 1.973(9)
C7 C6 1.562(8)
C7 C7A 1.547(8)
C1 C8A 1.541(8)
C1 C2 1.562(9)
C1 C3 1.977(9)
O21 C2 1.409(8)
O21 C21 1.428(8)
C8 C8A 1.489(8)
C8 C7A 1.524(8)
C3 C3A 1.513(8)
C3 C2 1.574(9)
C4 C4A 1.509(8)
C4 C3A 1.519(8)
C6 O61 1.398(7)
C2 O22 1.373(8)
C7A C4A 1.582(8)
C8A C3A 1.590(8)
O61 C61 1.463(7)
O22 C22 1.442(8)
